data_4310163
loop_
_publ_author_name
'Zhong-Ming Sun'
'Sheng-Qing Xia'
'Yi-Zhi Huang'
'Li-Ming Wu'
'Jiang-Gao Mao'

_publ_section_title
;
Ca6Cu2Sn7: Novel 3D Open Framework with Unusual Sn4 Tetramers
;
_journal_name_full 'Inorganic Chemistry'
_journal_page_first 9242
_journal_page_last 9246
_journal_paper_doi 10.1021/ic051164p
_journal_volume 44
_journal_year 2005
_chemical_formula_sum 'Ca6 Cu2 Sn7'
_chemical_formula_weight 1198.39
_chemical_name_systematic
; 
 ? 
;
_space_group_IT_number 12
_symmetry_cell_setting monoclinic
_symmetry_space_group_name_Hall '-C 2y'
_symmetry_space_group_name_H-M 'C 1 2/m 1'
_atom_sites_solution_hydrogens geom
_atom_sites_solution_primary direct
_atom_sites_solution_secondary difmap
_audit_creation_method SHELXL-97
_cell_angle_alpha 90.00
_cell_angle_beta 93.979(6)
_cell_angle_gamma 90.00
_cell_formula_units_Z 2
_cell_length_a 14.257(7)
_cell_length_b 4.564(2)
_cell_length_c 12.376(7)
_cell_measurement_temperature 293(2)
_cell_volume 803.4(7)
_computing_structure_refinement 'SHELXL-97 (Sheldrick, 1997)'
_computing_structure_solution 'SHELXS-97 (Sheldrick, 1990)'
_diffrn_ambient_temperature 293(2)
_diffrn_measured_fraction_theta_full 0.994
_diffrn_measured_fraction_theta_max 0.994
_diffrn_measurement_device_type 'Rigaky Mercury CCD'
_diffrn_measurement_method 'narrow frame method'
_diffrn_radiation_monochromator graphite
_diffrn_radiation_source 'fine-focus sealed tube'
_diffrn_radiation_type MoK\a
_diffrn_radiation_wavelength 0.71073
_diffrn_reflns_av_R_equivalents 0.0308
_diffrn_reflns_av_sigmaI/netI 0.0326
_diffrn_reflns_limit_h_max 18
_diffrn_reflns_limit_h_min -18
_diffrn_reflns_limit_k_max 6
_diffrn_reflns_limit_k_min -3
_diffrn_reflns_limit_l_max 16
_diffrn_reflns_limit_l_min -16
_diffrn_reflns_number 3261
_diffrn_reflns_theta_full 28.28
_diffrn_reflns_theta_max 28.28
_diffrn_reflns_theta_min 2.86
_diffrn_standards_decay_% <1.0%
_exptl_absorpt_coefficient_mu 15.155
_exptl_absorpt_correction_T_max 1.0
_exptl_absorpt_correction_T_min 0.382
_exptl_absorpt_correction_type multi-scan
_exptl_crystal_colour gray
_exptl_crystal_density_diffrn 4.954
_exptl_crystal_density_method 'not measured'
_exptl_crystal_description brick
_exptl_crystal_F_000 1056
_exptl_crystal_size_max 0.20
_exptl_crystal_size_mid 0.16
_exptl_crystal_size_min 0.10
_refine_diff_density_max 2.112
_refine_diff_density_min -1.614
_refine_diff_density_rms 0.286
_refine_ls_extinction_coef 0.00116(12)
_refine_ls_extinction_expression Fc^*^=kFc[1+0.001xFc^2^\l^3^/sin(2\q)]^-1/4^
_refine_ls_extinction_method SHELXL
_refine_ls_goodness_of_fit_ref 1.027
_refine_ls_hydrogen_treatment mixed
_refine_ls_matrix_type full
_refine_ls_number_parameters 48
_refine_ls_number_reflns 1105
_refine_ls_number_restraints 0
_refine_ls_restrained_S_all 1.027
_refine_ls_R_factor_all 0.0308
_refine_ls_R_factor_gt 0.0254
_refine_ls_shift/su_max 0.000
_refine_ls_shift/su_mean 0.000
_refine_ls_structure_factor_coef Fsqd
_refine_ls_weighting_details 'calc w=1/[\s^2^(Fo^2^)+(0.0325P)^2^+0.0000P] where P=(Fo^2^+2Fc^2^)/3'
_refine_ls_weighting_scheme calc
_refine_ls_wR_factor_gt 0.0606
_refine_ls_wR_factor_ref 0.0624
_reflns_number_gt 955
_reflns_number_total 1105
_reflns_threshold_expression >2sigma(I)
_cod_data_source_file ic051164psi20050712_094503.cif
_cod_data_source_block Ca6Cu2Sn7
_cod_depositor_comments
;
The following automatic conversions were performed:
'_symmetry_cell_setting' value 'Monoclinic' changed to 'monoclinic'
according to '/home/saulius/struct/CIF-dictionaries/cif_core.dic'
dictionary named 'cif_core.dic' version 2.4.1 from
2010-06-29.

'_exptl_absorpt_correction_type' value 'Multi-Scan' changed
to 'multi-scan' according to
'/home/saulius/struct/CIF-dictionaries/cif_core.dic' dictionary named
'cif_core.dic' version 2.4.1 from 2010-06-29.

Automatic conversion script
Id: cif_fix_enum 1527 2010-12-29 10:47:43Z saulius 
;
_cod_original_cell_volume 803.3(7)
_cod_database_code 4310163

loop_
_symmetry_equiv_pos_as_xyz
'x, y, z'
'-x, y, -z'
'x+1/2, y+1/2, z'
'-x+1/2, y+1/2, -z'
'-x, -y, -z'
'x, -y, z'
'-x+1/2, -y+1/2, -z'
'x+1/2, -y+1/2, z'

loop_
_atom_site_label
_atom_site_type_symbol
_atom_site_fract_x
_atom_site_fract_y
_atom_site_fract_z
_atom_site_U_iso_or_equiv
_atom_site_adp_type
_atom_site_occupancy
_atom_site_symmetry_multiplicity
_atom_site_calc_flag
_atom_site_refinement_flags
_atom_site_disorder_assembly
_atom_site_disorder_group
Ca1 Ca 0.13732(10) 0.5000 0.00313(11) 0.0107(3) Uani 1 2 d S . .
Ca2 Ca 0.46213(10) 0.0000 0.29938(11) 0.0106(3) Uani 1 2 d S . .
Ca3 Ca 0.19481(10) 0.0000 0.29313(12) 0.0120(3) Uani 1 2 d S . .
Cu1 Cu 0.33052(6) 0.5000 0.38882(7) 0.0133(2) Uani 1 2 d S . .
Sn1 Sn 0.31799(3) 0.5000 0.17556(4) 0.00925(14) Uani 1 2 d S . .
Sn2 Sn 0.51039(3) 0.5000 0.11806(4) 0.00948(14) Uani 1 2 d S . .
Sn3 Sn 0.15953(3) 0.5000 0.48156(4) 0.01037(14) Uani 1 2 d S . .
Sn4 Sn 0.5000 0.5000 0.5000 0.01435(19) Uani 1 4 d S . .

loop_
_atom_site_aniso_label
_atom_site_aniso_U_11
_atom_site_aniso_U_22
_atom_site_aniso_U_33
_atom_site_aniso_U_23
_atom_site_aniso_U_13
_atom_site_aniso_U_12
Ca1 0.0148(7) 0.0043(7) 0.0130(7) 0.000 0.0003(5) 0.000
Ca2 0.0158(7) 0.0049(7) 0.0113(7) 0.000 0.0019(5) 0.000
Ca3 0.0160(7) 0.0060(7) 0.0138(7) 0.000 -0.0003(5) 0.000
Cu1 0.0186(5) 0.0086(4) 0.0127(4) 0.000 0.0025(3) 0.000
Sn1 0.0129(3) 0.0059(2) 0.0091(2) 0.000 0.00187(18) 0.000
Sn2 0.0130(2) 0.0058(2) 0.0098(3) 0.000 0.00206(18) 0.000
Sn3 0.0165(3) 0.0050(2) 0.0100(2) 0.000 0.00291(18) 0.000
Sn4 0.0196(4) 0.0051(3) 0.0173(4) 0.000 -0.0058(3) 0.000

loop_
_atom_type_symbol
_atom_type_description
_atom_type_scat_dispersion_real
_atom_type_scat_dispersion_imag
_atom_type_scat_source
Ca Ca 0.2262 0.3064 'International Tables Vol C Tables 4.2.6.8 and 6.1.1.4'
Cu Cu 0.3201 1.2651 'International Tables Vol C Tables 4.2.6.8 and 6.1.1.4'
Sn Sn -0.6537 1.4246 'International Tables Vol C Tables 4.2.6.8 and 6.1.1.4'

loop_
_geom_angle_atom_site_label_1
_geom_angle_atom_site_label_2
_geom_angle_atom_site_label_3
_geom_angle
_geom_angle_site_symmetry_1
_geom_angle_site_symmetry_3
_geom_angle_publ_flag
Sn1 Ca1 Sn1 105.24(4) . 7 ?
Sn1 Ca1 Sn1 105.24(4) . 7_565 ?
Sn1 Ca1 Sn1 88.48(5) 7 7_565 ?
Sn1 Ca1 Sn2 98.71(4) . 3_445 ?
Sn1 Ca1 Sn2 86.98(4) 7 3_445 ?
Sn1 Ca1 Sn2 155.97(5) 7_565 3_445 ?
Sn1 Ca1 Sn2 98.71(4) . 3_455 ?
Sn1 Ca1 Sn2 155.97(5) 7 3_455 ?
Sn1 Ca1 Sn2 86.98(4) 7_565 3_455 ?
Sn2 Ca1 Sn2 87.64(5) 3_445 3_455 ?
Sn1 Ca1 Sn2 137.41(2) . 7 ?
Sn1 Ca1 Sn2 51.27(3) 7 7 ?
Sn1 Ca1 Sn2 108.37(5) 7_565 7 ?
Sn2 Ca1 Sn2 51.76(3) 3_445 7 ?
Sn2 Ca1 Sn2 108.34(5) 3_455 7 ?
Sn1 Ca1 Sn2 137.41(2) . 7_565 ?
Sn1 Ca1 Sn2 108.37(5) 7 7_565 ?
Sn1 Ca1 Sn2 51.27(3) 7_565 7_565 ?
Sn2 Ca1 Sn2 108.34(5) 3_445 7_565 ?
Sn2 Ca1 Sn2 51.76(3) 3_455 7_565 ?
Sn2 Ca1 Sn2 84.80(5) 7 7_565 ?
Sn1 Ca1 Ca2 148.47(5) . 7 ?
Sn1 Ca1 Ca2 55.07(3) 7 7 ?
Sn1 Ca1 Ca2 55.07(3) 7_565 7 ?
Sn2 Ca1 Ca2 103.87(4) 3_445 7 ?
Sn2 Ca1 Ca2 103.87(4) 3_455 7 ?
Sn2 Ca1 Ca2 53.31(3) 7 7 ?
Sn2 Ca1 Ca2 53.31(3) 7_565 7 ?
Sn1 Ca1 Ca1 139.89(7) . 5_565 ?
Sn1 Ca1 Ca1 103.20(4) 7 5_565 ?
Sn1 Ca1 Ca1 103.20(4) 7_565 5_565 ?
Sn2 Ca1 Ca1 55.22(3) 3_445 5_565 ?
Sn2 Ca1 Ca1 55.22(3) 3_455 5_565 ?
Sn2 Ca1 Ca1 53.12(3) 7 5_565 ?
Sn2 Ca1 Ca1 53.12(3) 7_565 5_565 ?
Ca2 Ca1 Ca1 71.64(5) 7 5_565 ?
Sn1 Ca1 Ca1 53.11(4) . 7_565 ?
Sn1 Ca1 Ca1 101.14(6) 7 7_565 ?
Sn1 Ca1 Ca1 52.14(3) 7_565 7_565 ?
Sn2 Ca1 Ca1 151.77(6) 3_445 7_565 ?
Sn2 Ca1 Ca1 94.60(4) 3_455 7_565 ?
Sn2 Ca1 Ca1 149.74(7) 7 7_565 ?
Sn2 Ca1 Ca1 94.81(4) 7_565 7_565 ?
Ca2 Ca1 Ca1 102.88(5) 7 7_565 ?
Ca1 Ca1 Ca1 144.59(3) 5_565 7_565 ?
Sn1 Ca1 Ca1 53.11(4) . 7 ?
Sn1 Ca1 Ca1 52.14(3) 7 7 ?
Sn1 Ca1 Ca1 101.14(6) 7_565 7 ?
Sn2 Ca1 Ca1 94.60(4) 3_445 7 ?
Sn2 Ca1 Ca1 151.77(6) 3_455 7 ?
Sn2 Ca1 Ca1 94.81(4) 7 7 ?
Sn2 Ca1 Ca1 149.74(7) 7_565 7 ?
Ca2 Ca1 Ca1 102.88(5) 7 7 ?
Ca1 Ca1 Ca1 144.59(3) 5_565 7 ?
Ca1 Ca1 Ca1 70.66(6) 7_565 7 ?
Sn1 Ca1 Ca3 49.37(3) . 1_565 ?
Sn1 Ca1 Ca3 154.57(4) 7 1_565 ?
Sn1 Ca1 Ca3 99.20(4) 7_565 1_565 ?
Sn2 Ca1 Ca3 94.94(5) 3_445 1_565 ?
Sn2 Ca1 Ca3 49.34(3) 3_455 1_565 ?
Sn2 Ca1 Ca3 143.85(5) 7 1_565 ?
Sn2 Ca1 Ca3 95.11(4) 7_565 1_565 ?
Ca2 Ca1 Ca3 146.90(3) 7 1_565 ?
Ca1 Ca1 Ca3 98.61(5) 5_565 1_565 ?
Ca1 Ca1 Ca3 66.40(4) 7_565 1_565 ?
Ca1 Ca1 Ca3 102.46(5) 7 1_565 ?
Cu1 Ca2 Cu1 90.97(6) . 1_545 ?
Cu1 Ca2 Sn2 151.83(5) . 1_545 ?
Cu1 Ca2 Sn2 84.10(4) 1_545 1_545 ?
Cu1 Ca2 Sn2 84.10(4) . . ?
Cu1 Ca2 Sn2 151.83(5) 1_545 . ?
Sn2 Ca2 Sn2 87.29(5) 1_545 . ?
Cu1 Ca2 Sn3 50.59(3) . 7_556 ?
Cu1 Ca2 Sn3 50.59(3) 1_545 7_556 ?
Sn2 Ca2 Sn3 134.41(3) 1_545 7_556 ?
Sn2 Ca2 Sn3 134.41(3) . 7_556 ?
Cu1 Ca2 Sn1 106.66(6) . 1_545 ?
Cu1 Ca2 Sn1 47.18(3) 1_545 1_545 ?
Sn2 Ca2 Sn1 51.14(3) 1_545 1_545 ?
Sn2 Ca2 Sn1 107.94(5) . 1_545 ?
Sn3 Ca2 Sn1 91.99(4) 7_556 1_545 ?
Cu1 Ca2 Sn1 47.18(3) . . ?
Cu1 Ca2 Sn1 106.66(6) 1_545 . ?
Sn2 Ca2 Sn1 107.94(5) 1_545 . ?
Sn2 Ca2 Sn1 51.14(3) . . ?
Sn3 Ca2 Sn1 91.99(4) 7_556 . ?
Sn1 Ca2 Sn1 85.31(5) 1_545 . ?
Cu1 Ca2 Sn4 48.22(3) . . ?
Cu1 Ca2 Sn4 107.11(5) 1_545 . ?
Sn2 Ca2 Sn4 158.79(5) 1_545 . ?
Sn2 Ca2 Sn4 90.14(4) . . ?
Sn3 Ca2 Sn4 57.79(3) 7_556 . ?
Sn1 Ca2 Sn4 148.33(5) 1_545 . ?
Sn1 Ca2 Sn4 86.46(4) . . ?
Cu1 Ca2 Sn4 107.11(5) . 1_545 ?
Cu1 Ca2 Sn4 48.22(3) 1_545 1_545 ?
Sn2 Ca2 Sn4 90.14(4) 1_545 1_545 ?
Sn2 Ca2 Sn4 158.79(5) . 1_545 ?
Sn3 Ca2 Sn4 57.79(3) 7_556 1_545 ?
Sn1 Ca2 Sn4 86.46(4) 1_545 1_545 ?
Sn1 Ca2 Sn4 148.33(5) . 1_545 ?
Sn4 Ca2 Sn4 84.69(5) . 1_545 ?
Cu1 Ca2 Sn3 104.06(4) . 3_545 ?
Cu1 Ca2 Sn3 104.06(4) 1_545 3_545 ?
Sn2 Ca2 Sn3 104.04(4) 1_545 3_545 ?
Sn2 Ca2 Sn3 104.04(4) . 3_545 ?
Sn3 Ca2 Sn3 85.17(5) 7_556 3_545 ?
Sn1 Ca2 Sn3 137.30(2) 1_545 3_545 ?
Sn1 Ca2 Sn3 137.30(2) . 3_545 ?
Sn4 Ca2 Sn3 56.28(3) . 3_545 ?
Sn4 Ca2 Sn3 56.28(3) 1_545 3_545 ?
Cu1 Ca2 Ca3 52.90(3) . . ?
Cu1 Ca2 Ca3 52.90(3) 1_545 . ?
Sn2 Ca2 Ca3 103.97(4) 1_545 . ?
Sn2 Ca2 Ca3 103.97(4) . . ?
Sn3 Ca2 Ca3 55.75(4) 7_556 . ?
Sn1 Ca2 Ca3 54.01(3) 1_545 . ?
Sn1 Ca2 Ca3 54.01(3) . . ?
Sn4 Ca2 Ca3 97.08(4) . . ?
Sn4 Ca2 Ca3 97.08(4) 1_545 . ?
Sn3 Ca2 Ca3 140.92(5) 3_545 . ?
Cu1 Ca2 Ca1 98.56(4) . 7 ?
Cu1 Ca2 Ca1 98.56(4) 1_545 7 ?
Sn2 Ca2 Ca1 55.17(3) 1_545 7 ?
Sn2 Ca2 Ca1 55.17(3) . 7 ?
Sn3 Ca2 Ca1 127.36(6) 7_556 7 ?
Sn1 Ca2 Ca1 52.78(3) 1_545 7 ?
Sn1 Ca2 Ca1 52.78(3) . 7 ?
Sn4 Ca2 Ca1 136.92(3) . 7 ?
Sn4 Ca2 Ca1 136.92(3) 1_545 7 ?
Sn3 Ca2 Ca1 147.46(5) 3_545 7 ?
Ca3 Ca2 Ca1 71.61(4) . 7 ?
Cu1 Ca3 Cu1 92.17(6) . 1_545 ?
Cu1 Ca3 Sn1 109.57(6) . 1_545 ?
Cu1 Ca3 Sn1 48.16(4) 1_545 1_545 ?
Cu1 Ca3 Sn1 48.16(4) . . ?
Cu1 Ca3 Sn1 109.57(6) 1_545 . ?
Sn1 Ca3 Sn1 88.14(5) 1_545 . ?
Cu1 Ca3 Sn2 133.31(3) . 3_445 ?
Cu1 Ca3 Sn2 133.31(3) 1_545 3_445 ?
Sn1 Ca3 Sn2 97.81(4) 1_545 3_445 ?
Sn1 Ca3 Sn2 97.81(4) . 3_445 ?
Cu1 Ca3 Sn3 50.34(3) . . ?
Cu1 Ca3 Sn3 110.50(5) 1_545 . ?
Sn1 Ca3 Sn3 154.14(5) 1_545 . ?
Sn1 Ca3 Sn3 86.87(4) . . ?
Sn2 Ca3 Sn3 108.00(4) 3_445 . ?
Cu1 Ca3 Sn3 110.50(5) . 1_545 ?
Cu1 Ca3 Sn3 50.34(3) 1_545 1_545 ?
Sn1 Ca3 Sn3 86.87(4) 1_545 1_545 ?
Sn1 Ca3 Sn3 154.14(5) . 1_545 ?
Sn2 Ca3 Sn3 108.00(4) 3_445 1_545 ?
Sn3 Ca3 Sn3 86.65(6) . 1_545 ?
Cu1 Ca3 Sn3 50.45(3) . 7_556 ?
Cu1 Ca3 Sn3 50.45(3) 1_545 7_556 ?
Sn1 Ca3 Sn3 92.81(4) 1_545 7_556 ?
Sn1 Ca3 Sn3 92.81(4) . 7_556 ?
Sn2 Ca3 Sn3 165.18(6) 3_445 7_556 ?
Sn3 Ca3 Sn3 62.15(4) . 7_556 ?
Sn3 Ca3 Sn3 62.15(4) 1_545 7_556 ?
Cu1 Ca3 Ca2 53.68(3) . . ?
Cu1 Ca3 Ca2 53.68(3) 1_545 . ?
Sn1 Ca3 Ca2 56.15(3) 1_545 . ?
Sn1 Ca3 Ca2 56.15(3) . . ?
Sn2 Ca3 Ca2 140.08(6) 3_445 . ?
Sn3 Ca3 Ca2 100.70(3) . . ?
Sn3 Ca3 Ca2 100.70(3) 1_545 . ?
Sn3 Ca3 Ca2 54.74(4) 7_556 . ?
Cu1 Ca3 Ca2 151.96(5) . 3_445 ?
Cu1 Ca3 Ca2 93.85(4) 1_545 3_445 ?
Sn1 Ca3 Ca2 94.67(4) 1_545 3_445 ?
Sn1 Ca3 Ca2 150.31(5) . 3_445 ?
Sn2 Ca3 Ca2 52.51(4) 3_445 3_445 ?
Sn3 Ca3 Ca2 102.14(5) . 3_445 ?
Sn3 Ca3 Ca2 55.49(3) 1_545 3_445 ?
Sn3 Ca3 Ca2 116.50(5) 7_556 3_445 ?
Ca2 Ca3 Ca2 145.45(3) . 3_445 ?
Cu1 Ca3 Ca2 93.85(4) . 3_455 ?
Cu1 Ca3 Ca2 151.96(5) 1_545 3_455 ?
Sn1 Ca3 Ca2 150.31(5) 1_545 3_455 ?
Sn1 Ca3 Ca2 94.67(4) . 3_455 ?
Sn2 Ca3 Ca2 52.51(3) 3_445 3_455 ?
Sn3 Ca3 Ca2 55.49(3) . 3_455 ?
Sn3 Ca3 Ca2 102.14(5) 1_545 3_455 ?
Sn3 Ca3 Ca2 116.50(5) 7_556 3_455 ?
Ca2 Ca3 Ca2 145.45(3) . 3_455 ?
Ca2 Ca3 Ca2 68.95(5) 3_445 3_455 ?
Cu1 Ca3 Ca1 140.65(5) . 1_545 ?
Cu1 Ca3 Ca1 90.34(4) 1_545 1_545 ?
Sn1 Ca3 Ca1 48.33(3) 1_545 1_545 ?
Sn1 Ca3 Ca1 94.37(5) . 1_545 ?
Sn2 Ca3 Ca1 49.48(3) 3_445 1_545 ?
Sn3 Ca3 Ca1 157.44(4) . 1_545 ?
Sn3 Ca3 Ca1 101.10(4) 1_545 1_545 ?
Sn3 Ca3 Ca1 140.06(4) 7_556 1_545 ?
Ca2 Ca3 Ca1 98.63(4) . 1_545 ?
Ca2 Ca3 Ca1 66.72(3) 3_445 1_545 ?
Ca2 Ca3 Ca1 101.99(4) 3_455 1_545 ?
Sn1 Cu1 Sn4 120.50(4) . . ?
Sn1 Cu1 Sn3 114.56(4) . . ?
Sn4 Cu1 Sn3 124.94(5) . . ?
Sn1 Cu1 Sn3 125.04(3) . 7_566 ?
Sn4 Cu1 Sn3 72.44(2) . 7_566 ?
Sn3 Cu1 Sn3 76.84(3) . 7_566 ?
Sn1 Cu1 Sn3 125.04(3) . 7_556 ?
Sn4 Cu1 Sn3 72.44(2) . 7_556 ?
Sn3 Cu1 Sn3 76.84(3) . 7_556 ?
Sn3 Cu1 Sn3 109.91(5) 7_566 7_556 ?
Sn1 Cu1 Ca3 68.17(3) . . ?
Sn4 Cu1 Ca3 133.89(3) . . ?
Sn3 Cu1 Ca3 67.79(4) . . ?
Sn3 Cu1 Ca3 144.12(5) 7_566 . ?
Sn3 Cu1 Ca3 68.33(4) 7_556 . ?
Sn1 Cu1 Ca3 68.17(3) . 1_565 ?
Sn4 Cu1 Ca3 133.89(3) . 1_565 ?
Sn3 Cu1 Ca3 67.79(4) . 1_565 ?
Sn3 Cu1 Ca3 68.33(4) 7_566 1_565 ?
Sn3 Cu1 Ca3 144.12(5) 7_556 1_565 ?
Ca3 Cu1 Ca3 92.17(6) . 1_565 ?
Sn1 Cu1 Ca2 69.75(3) . 1_565 ?
Sn4 Cu1 Ca2 69.53(4) . 1_565 ?
Sn3 Cu1 Ca2 134.30(3) . 1_565 ?
Sn3 Cu1 Ca2 66.90(4) 7_566 1_565 ?
Sn3 Cu1 Ca2 140.82(4) 7_556 1_565 ?
Ca3 Cu1 Ca2 137.89(5) . 1_565 ?
Ca3 Cu1 Ca2 73.42(5) 1_565 1_565 ?
Sn1 Cu1 Ca2 69.75(3) . . ?
Sn4 Cu1 Ca2 69.53(4) . . ?
Sn3 Cu1 Ca2 134.30(3) . . ?
Sn3 Cu1 Ca2 140.82(4) 7_566 . ?
Sn3 Cu1 Ca2 66.90(4) 7_556 . ?
Ca3 Cu1 Ca2 73.42(5) . . ?
Ca3 Cu1 Ca2 137.89(5) 1_565 . ?
Ca2 Cu1 Ca2 90.97(6) 1_565 . ?
Cu1 Sn1 Sn2 104.36(3) . . ?
Cu1 Sn1 Ca1 131.15(4) . . ?
Sn2 Sn1 Ca1 124.49(5) . . ?
Cu1 Sn1 Ca1 132.44(3) . 7 ?
Sn2 Sn1 Ca1 66.40(3) . 7 ?
Ca1 Sn1 Ca1 74.76(4) . 7 ?
Cu1 Sn1 Ca1 132.44(3) . 7_565 ?
Sn2 Sn1 Ca1 66.40(3) . 7_565 ?
Ca1 Sn1 Ca1 74.76(4) . 7_565 ?
Ca1 Sn1 Ca1 88.48(5) 7 7_565 ?
Cu1 Sn1 Ca3 63.68(3) . . ?
Sn2 Sn1 Ca3 131.12(3) . . ?
Ca1 Sn1 Ca3 82.30(4) . . ?
Ca1 Sn1 Ca3 87.13(4) 7 . ?
Ca1 Sn1 Ca3 156.99(4) 7_565 . ?
Cu1 Sn1 Ca3 63.68(3) . 1_565 ?
Sn2 Sn1 Ca3 131.12(3) . 1_565 ?
Ca1 Sn1 Ca3 82.30(4) . 1_565 ?
Ca1 Sn1 Ca3 156.99(4) 7 1_565 ?
Ca1 Sn1 Ca3 87.13(4) 7_565 1_565 ?
Ca3 Sn1 Ca3 88.14(5) . 1_565 ?
Cu1 Sn1 Ca2 63.07(3) . 1_565 ?
Sn2 Sn1 Ca2 63.32(3) . 1_565 ?
Ca1 Sn1 Ca2 137.25(2) . 1_565 ?
Ca1 Sn1 Ca2 129.72(4) 7 1_565 ?
Ca1 Sn1 Ca2 72.16(4) 7_565 1_565 ?
Ca3 Sn1 Ca2 126.73(5) . 1_565 ?
Ca3 Sn1 Ca2 69.84(5) 1_565 1_565 ?
Cu1 Sn1 Ca2 63.07(3) . . ?
Sn2 Sn1 Ca2 63.32(3) . . ?
Ca1 Sn1 Ca2 137.25(2) . . ?
Ca1 Sn1 Ca2 72.16(4) 7 . ?
Ca1 Sn1 Ca2 129.72(4) 7_565 . ?
Ca3 Sn1 Ca2 69.84(5) . . ?
Ca3 Sn1 Ca2 126.73(5) 1_565 . ?
Ca2 Sn1 Ca2 85.31(5) 1_565 . ?
Sn1 Sn2 Sn2 102.43(3) . 5_665 ?
Sn1 Sn2 Ca3 124.65(5) . 3 ?
Sn2 Sn2 Ca3 132.92(4) 5_665 3 ?
Sn1 Sn2 Ca1 131.85(3) . 3 ?
Sn2 Sn2 Ca1 65.69(3) 5_665 3 ?
Ca3 Sn2 Ca1 81.17(4) 3 3 ?
Sn1 Sn2 Ca1 131.85(3) . 3_545 ?
Sn2 Sn2 Ca1 65.69(3) 5_665 3_545 ?
Ca3 Sn2 Ca1 81.17(4) 3 3_545 ?
Ca1 Sn2 Ca1 87.64(5) 3 3_545 ?
Sn1 Sn2 Ca2 65.53(3) . . ?
Sn2 Sn2 Ca2 131.96(3) 5_665 . ?
Ca3 Sn2 Ca2 75.37(4) 3 . ?
Ca1 Sn2 Ca2 156.52(4) 3 . ?
Ca1 Sn2 Ca2 87.79(4) 3_545 . ?
Sn1 Sn2 Ca2 65.53(3) . 1_565 ?
Sn2 Sn2 Ca2 131.96(3) 5_665 1_565 ?
Ca3 Sn2 Ca2 75.37(4) 3 1_565 ?
Ca1 Sn2 Ca2 87.79(4) 3 1_565 ?
Ca1 Sn2 Ca2 156.52(4) 3_545 1_565 ?
Ca2 Sn2 Ca2 87.29(5) . 1_565 ?
Sn1 Sn2 Ca1 62.33(3) . 7 ?
Sn2 Sn2 Ca1 62.56(3) 5_665 7 ?
Ca3 Sn2 Ca1 137.42(2) 3 7 ?
Ca1 Sn2 Ca1 128.25(4) 3 7 ?
Ca1 Sn2 Ca1 71.66(5) 3_545 7 ?
Ca2 Sn2 Ca1 71.52(4) . 7 ?
Ca2 Sn2 Ca1 127.86(4) 1_565 7 ?
Sn1 Sn2 Ca1 62.33(3) . 7_565 ?
Sn2 Sn2 Ca1 62.56(3) 5_665 7_565 ?
Ca3 Sn2 Ca1 137.42(2) 3 7_565 ?
Ca1 Sn2 Ca1 71.66(5) 3 7_565 ?
Ca1 Sn2 Ca1 128.25(3) 3_545 7_565 ?
Ca2 Sn2 Ca1 127.86(4) . 7_565 ?
Ca2 Sn2 Ca1 71.52(4) 1_565 7_565 ?
Ca1 Sn2 Ca1 84.80(5) 7 7_565 ?
Cu1 Sn3 Cu1 103.16(3) . 7_566 ?
Cu1 Sn3 Cu1 103.16(3) . 7_556 ?
Cu1 Sn3 Cu1 109.91(5) 7_566 7_556 ?
Cu1 Sn3 Sn4 132.25(2) . 3_445 ?
Cu1 Sn3 Sn4 122.95(3) 7_566 3_445 ?
Cu1 Sn3 Sn4 52.48(3) 7_556 3_445 ?
Cu1 Sn3 Sn4 132.25(2) . 3_455 ?
Cu1 Sn3 Sn4 52.48(3) 7_566 3_455 ?
Cu1 Sn3 Sn4 122.95(3) 7_556 3_455 ?
Sn4 Sn3 Sn4 89.51(4) 3_445 3_455 ?
Cu1 Sn3 Ca2 149.87(3) . 7_556 ?
Cu1 Sn3 Ca2 62.51(3) 7_566 7_556 ?
Cu1 Sn3 Ca2 62.51(3) 7_556 7_556 ?
Sn4 Sn3 Ca2 62.18(2) 3_445 7_556 ?
Sn4 Sn3 Ca2 62.18(2) 3_455 7_556 ?
Cu1 Sn3 Ca3 61.87(3) . . ?
Cu1 Sn3 Ca3 163.97(3) 7_566 . ?
Cu1 Sn3 Ca3 80.66(5) 7_556 . ?
Sn4 Sn3 Ca3 72.98(3) 3_445 . ?
Sn4 Sn3 Ca3 132.33(3) 3_455 . ?
Ca2 Sn3 Ca3 133.31(3) 7_556 . ?
Cu1 Sn3 Ca3 61.87(3) . 1_565 ?
Cu1 Sn3 Ca3 80.66(5) 7_566 1_565 ?
Cu1 Sn3 Ca3 163.97(3) 7_556 1_565 ?
Sn4 Sn3 Ca3 132.33(3) 3_445 1_565 ?
Sn4 Sn3 Ca3 72.98(3) 3_455 1_565 ?
Ca2 Sn3 Ca3 133.31(3) 7_556 1_565 ?
Ca3 Sn3 Ca3 86.65(6) . 1_565 ?
Cu1 Sn3 Ca3 80.36(5) . 7_556 ?
Cu1 Sn3 Ca3 61.21(3) 7_566 7_556 ?
Cu1 Sn3 Ca3 61.21(3) 7_556 7_556 ?
Sn4 Sn3 Ca3 109.75(3) 3_445 7_556 ?
Sn4 Sn3 Ca3 109.75(3) 3_455 7_556 ?
Ca2 Sn3 Ca3 69.51(6) 7_556 7_556 ?
Ca3 Sn3 Ca3 117.85(4) . 7_556 ?
Ca3 Sn3 Ca3 117.85(4) 1_565 7_556 ?
Cu1 Sn3 Ca2 115.31(5) . 3_455 ?
Cu1 Sn3 Ca2 112.29(3) 7_566 3_455 ?
Cu1 Sn3 Ca2 112.29(3) 7_556 3_455 ?
Sn4 Sn3 Ca2 60.39(3) 3_445 3_455 ?
Sn4 Sn3 Ca2 60.39(3) 3_455 3_455 ?
Ca2 Sn3 Ca2 94.83(5) 7_556 3_455 ?
Ca3 Sn3 Ca2 72.59(4) . 3_455 ?
Ca3 Sn3 Ca2 72.59(4) 1_565 3_455 ?
Ca3 Sn3 Ca2 164.34(4) 7_556 3_455 ?
Cu1 Sn4 Cu1 180.00(3) . 5_666 ?
Cu1 Sn4 Sn3 124.92(3) . 3 ?
Cu1 Sn4 Sn3 55.08(3) 5_666 3 ?
Cu1 Sn4 Sn3 124.92(3) . 3_545 ?
Cu1 Sn4 Sn3 55.08(3) 5_666 3_545 ?
Sn3 Sn4 Sn3 89.51(4) 3 3_545 ?
Cu1 Sn4 Sn3 55.08(3) . 7_556 ?
Cu1 Sn4 Sn3 124.92(3) 5_666 7_556 ?
Sn3 Sn4 Sn3 180.000(12) 3 7_556 ?
Sn3 Sn4 Sn3 90.49(4) 3_545 7_556 ?
Cu1 Sn4 Sn3 55.08(3) . 7_566 ?
Cu1 Sn4 Sn3 124.92(3) 5_666 7_566 ?
Sn3 Sn4 Sn3 90.49(4) 3 7_566 ?
Sn3 Sn4 Sn3 180.0 3_545 7_566 ?
Sn3 Sn4 Sn3 89.51(4) 7_556 7_566 ?
Cu1 Sn4 Ca2 62.25(3) . . ?
Cu1 Sn4 Ca2 117.75(3) 5_666 . ?
Sn3 Sn4 Ca2 119.97(3) 3 . ?
Sn3 Sn4 Ca2 63.33(3) 3_545 . ?
Sn3 Sn4 Ca2 60.03(3) 7_556 . ?
Sn3 Sn4 Ca2 116.67(3) 7_566 . ?
Cu1 Sn4 Ca2 62.25(3) . 1_565 ?
Cu1 Sn4 Ca2 117.75(3) 5_666 1_565 ?
Sn3 Sn4 Ca2 63.33(3) 3 1_565 ?
Sn3 Sn4 Ca2 119.97(3) 3_545 1_565 ?
Sn3 Sn4 Ca2 116.67(3) 7_556 1_565 ?
Sn3 Sn4 Ca2 60.03(3) 7_566 1_565 ?
Ca2 Sn4 Ca2 84.69(5) . 1_565 ?
Cu1 Sn4 Ca2 117.75(3) . 5_666 ?
Cu1 Sn4 Ca2 62.25(3) 5_666 5_666 ?
Sn3 Sn4 Ca2 60.03(3) 3 5_666 ?
Sn3 Sn4 Ca2 116.67(3) 3_545 5_666 ?
Sn3 Sn4 Ca2 119.97(3) 7_556 5_666 ?
Sn3 Sn4 Ca2 63.33(3) 7_566 5_666 ?
Ca2 Sn4 Ca2 180.00(3) . 5_666 ?
Ca2 Sn4 Ca2 95.31(5) 1_565 5_666 ?
Cu1 Sn4 Ca2 117.75(3) . 5_656 ?
Cu1 Sn4 Ca2 62.25(3) 5_666 5_656 ?
Sn3 Sn4 Ca2 116.67(3) 3 5_656 ?
Sn3 Sn4 Ca2 60.03(3) 3_545 5_656 ?
Sn3 Sn4 Ca2 63.33(3) 7_556 5_656 ?
Sn3 Sn4 Ca2 119.97(3) 7_566 5_656 ?
Ca2 Sn4 Ca2 95.31(5) . 5_656 ?
Ca2 Sn4 Ca2 180.0 1_565 5_656 ?
Ca2 Sn4 Ca2 84.69(5) 5_666 5_656 ?

loop_
_geom_bond_atom_site_label_1
_geom_bond_atom_site_label_2
_geom_bond_distance
_geom_bond_site_symmetry_2
_geom_bond_publ_flag
Ca1 Sn1 3.2290(19) . ?
Ca1 Sn1 3.2709(16) 7 ?
Ca1 Sn1 3.2709(16) 7_565 ?
Ca1 Sn2 3.2958(15) 3_445 ?
Ca1 Sn2 3.2958(15) 3_455 ?
Ca1 Sn2 3.3842(15) 7 ?
Ca1 Sn2 3.3842(15) 7_565 ?
Ca1 Ca2 3.910(3) 7 ?
Ca1 Ca1 3.911(3) 5_565 ?
Ca1 Ca1 3.946(3) 7_565 ?
Ca1 Ca1 3.946(3) 7 ?
Ca1 Ca3 4.284(2) 1_565 ?
Ca2 Cu1 3.2002(16) . ?
Ca2 Cu1 3.2002(16) 1_545 ?
Ca2 Sn2 3.3061(16) 1_545 ?
Ca2 Sn2 3.3061(16) . ?
Ca2 Sn3 3.318(2) 7_556 ?
Ca2 Sn1 3.3677(15) 1_545 ?
Ca2 Sn1 3.3677(15) . ?
Ca2 Sn4 3.3878(16) . ?
Ca2 Sn4 3.3878(16) 1_545 ?
Ca2 Sn3 3.482(2) 3_545 ?
Ca2 Ca3 3.807(3) . ?
Ca2 Ca1 3.910(3) 7 ?
Ca3 Cu1 3.1679(15) . ?
Ca3 Cu1 3.1679(15) 1_545 ?
Ca3 Sn1 3.2808(16) 1_545 ?
Ca3 Sn1 3.2808(15) . ?
Ca3 Sn2 3.2888(19) 3_445 ?
Ca3 Sn3 3.3258(16) . ?
Ca3 Sn3 3.3258(16) 1_545 ?
Ca3 Sn3 3.359(2) 7_556 ?
Ca3 Ca2 4.032(2) 3_445 ?
Ca3 Ca2 4.032(2) 3_455 ?
Ca3 Ca1 4.284(2) 1_545 ?
Cu1 Sn1 2.6329(17) . ?
Cu1 Sn4 2.6963(14) . ?
Cu1 Sn3 2.7655(16) . ?
Cu1 Sn3 2.7873(12) 7_566 ?
Cu1 Sn3 2.7873(12) 7_556 ?
Cu1 Ca3 3.1679(15) 1_565 ?
Cu1 Ca2 3.2002(16) 1_565 ?
Sn1 Sn2 2.8812(16) . ?
Sn1 Ca1 3.2709(16) 7 ?
Sn1 Ca1 3.2709(16) 7_565 ?
Sn1 Ca3 3.2808(15) 1_565 ?
Sn1 Ca2 3.3677(15) 1_565 ?
Sn2 Sn2 2.9166(18) 5_665 ?
Sn2 Ca3 3.2888(19) 3 ?
Sn2 Ca1 3.2958(15) 3 ?
Sn2 Ca1 3.2958(15) 3_545 ?
Sn2 Ca2 3.3061(16) 1_565 ?
Sn2 Ca1 3.3842(15) 7 ?
Sn2 Ca1 3.3842(15) 7_565 ?
Sn3 Cu1 2.7873(12) 7_566 ?
Sn3 Cu1 2.7873(12) 7_556 ?
Sn3 Sn4 3.2411(12) 3_445 ?
Sn3 Sn4 3.2411(12) 3_455 ?
Sn3 Ca2 3.318(2) 7_556 ?
Sn3 Ca3 3.3258(17) 1_565 ?
Sn3 Ca3 3.359(2) 7_556 ?
Sn3 Ca2 3.482(2) 3_455 ?
Sn4 Cu1 2.6963(14) 5_666 ?
Sn4 Sn3 3.2411(12) 3 ?
Sn4 Sn3 3.2411(12) 3_545 ?
Sn4 Sn3 3.2411(12) 7_556 ?
Sn4 Sn3 3.2411(12) 7_566 ?
Sn4 Ca2 3.3878(16) 1_565 ?
Sn4 Ca2 3.3878(16) 5_666 ?
Sn4 Ca2 3.3878(16) 5_656 ?
